data_1514767
loop_
_publ_author_name
'Liu, Jun-Liang'
'Chen, Yan-Cong'
'Zheng, Yan-Zhen'
'Lin, Wei-Quan'
'Ungur, Liviu'
'Wernsdorfer, Wolfgang'
'Chibotaru, Liviu F.'
'Tong, Ming-Liang'

_publ_section_title
;
 Switching the anisotropy barrier of a single-ion magnet by symmetry
 change from quasi-D5h to quasi-Oh
;
_journal_issue 8
_journal_name_full 'Chemical Science'
_journal_page_first 3310
_journal_paper_doi 10.1039/c3sc50843a
_journal_volume 4
_journal_year 2013
_chemical_formula_sum 'C54 H62 Br6 Dy N9 O10 Zn2'
_chemical_formula_weight 1769.83
_chemical_name_systematic
;
?
;
_space_group_IT_number 61
_symmetry_cell_setting orthorhombic
_symmetry_space_group_name_Hall '-P 2ac 2ab'
_symmetry_space_group_name_H-M 'P b c a'
_atom_sites_solution_hydrogens geom
_atom_sites_solution_primary direct
_atom_sites_solution_secondary difmap
_audit_creation_method SHELXL-97
_cell_angle_alpha 90.00
_cell_angle_beta 90.00
_cell_angle_gamma 90.00
_cell_formula_units_Z 8
_cell_length_a 20.5186(14)
_cell_length_b 16.4699(11)
_cell_length_c 37.585(3)
_cell_measurement_reflns_used 15921
_cell_measurement_temperature 150(2)
_cell_measurement_theta_max 54.97
_cell_measurement_theta_min 6.05
_cell_volume 12701.4(16)
_computing_cell_refinement 'PROCESS-AUTO (Rigaku, 1998)'
_computing_data_collection 'PROCESS-AUTO (Rigaku, 1998)'
_computing_data_reduction 'PROCESS-AUTO (Rigaku, 1998)'
_computing_molecular_graphics 'Bruker SHELXTL'
_computing_publication_material 'Bruker SHELXTL'
_computing_structure_refinement 'SHELXL-97 (Sheldrick, 1997)'
_computing_structure_solution 'SHELXS-97 (Sheldrick, 1990)'
_diffrn_ambient_temperature 150(2)
_diffrn_measured_fraction_theta_full 0.971
_diffrn_measured_fraction_theta_max 0.971
_diffrn_measurement_device_type 'Rigaku R-AXIS SPIDE IP'
_diffrn_measurement_method 'phi and omega scans'
_diffrn_radiation_monochromator graphite
_diffrn_radiation_source 'fine-focus sealed tube'
_diffrn_radiation_type MoK\a
_diffrn_radiation_wavelength 0.71073
_diffrn_reflns_av_R_equivalents 0.1356
_diffrn_reflns_av_sigmaI/netI 0.1539
_diffrn_reflns_limit_h_max 22
_diffrn_reflns_limit_h_min -25
_diffrn_reflns_limit_k_max 20
_diffrn_reflns_limit_k_min -16
_diffrn_reflns_limit_l_max 46
_diffrn_reflns_limit_l_min -46
_diffrn_reflns_number 31510
_diffrn_reflns_theta_full 26.00
_diffrn_reflns_theta_max 26.00
_diffrn_reflns_theta_min 3.12
_exptl_absorpt_coefficient_mu 5.749
_exptl_absorpt_correction_T_max 0.7242
_exptl_absorpt_correction_T_min 0.3781
_exptl_absorpt_correction_type multi-scan
_exptl_absorpt_process_details '(ABSCOR; Higashi, 1995)'
_exptl_crystal_colour COLORLESS
_exptl_crystal_density_diffrn 1.851
_exptl_crystal_density_method 'not measured'
_exptl_crystal_description PLATELET
_exptl_crystal_F_000 6920
_exptl_crystal_size_max 0.21
_exptl_crystal_size_mid 0.17
_exptl_crystal_size_min 0.06
_refine_diff_density_max 0.934
_refine_diff_density_min -0.760
_refine_diff_density_rms 0.127
_refine_ls_extinction_method none
_refine_ls_goodness_of_fit_ref 0.944
_refine_ls_hydrogen_treatment constr
_refine_ls_matrix_type full
_refine_ls_number_parameters 742
_refine_ls_number_reflns 12128
_refine_ls_number_restraints 0
_refine_ls_restrained_S_all 0.944
_refine_ls_R_factor_all 0.1746
_refine_ls_R_factor_gt 0.0725
_refine_ls_shift/su_max 0.001
_refine_ls_shift/su_mean 0.000
_refine_ls_structure_factor_coef Fsqd
_refine_ls_weighting_details 'calc w=1/[\s^2^(Fo^2^)+(0.0612P)^2^+0.0000P] where P=(Fo^2^+2Fc^2^)/3'
_refine_ls_weighting_scheme calc
_refine_ls_wR_factor_gt 0.1359
_refine_ls_wR_factor_ref 0.1736
_reflns_number_gt 5224
_reflns_number_total 12128
_reflns_threshold_expression >2sigma(I)
_cod_data_source_file c3sc50843a.txt
_cod_data_source_block 2
_cod_depositor_comments
;
The following automatic conversions were performed:

'_symmetry_cell_setting' value 'Orthorhombic' changed to
'orthorhombic' according to
/usr/data/users/saulius/automatic-downloads/retrospective/RSC/lib/dictionaries/cif_core.dic
dictionary named 'cif_core.dic' version 2.4.2 from 2011-04-26.

Automatic conversion script
Id: cif_fix_values 2281 2013-09-26 08:29:07Z andrius 
;
_cod_original_cell_volume 12701.4(15)
_cod_original_sg_symbol_H-M Pbca
_cod_database_code 1514767

loop_
_symmetry_equiv_pos_as_xyz
'x, y, z'
'-x+1/2, -y, z+1/2'
'-x, y+1/2, -z+1/2'
'x+1/2, -y+1/2, -z'
'-x, -y, -z'
'x-1/2, y, -z-1/2'
'x, -y-1/2, z-1/2'
'-x-1/2, y-1/2, z'

loop_
_atom_site_label
_atom_site_type_symbol
_atom_site_fract_x
_atom_site_fract_y
_atom_site_fract_z
_atom_site_U_iso_or_equiv
_atom_site_adp_type
_atom_site_occupancy
_atom_site_symmetry_multiplicity
_atom_site_calc_flag
_atom_site_refinement_flags
Dy1 Dy 0.47931(3) 0.08832(4) 0.615922(15) 0.05811(19) Uani 1 1 d .
Br1 Br 0.43975(8) -0.34842(10) 0.51811(5) 0.1063(6) Uani 1 1 d .
Br2 Br 0.82721(7) 0.04520(10) 0.50897(4) 0.0900(5) Uani 1 1 d .
Br3 Br 0.52446(7) 0.18681(9) 0.81569(4) 0.0827(4) Uani 1 1 d .
Br4 Br 0.57415(7) 0.57068(9) 0.60825(4) 0.0941(5) Uani 1 1 d .
Br5 Br 0.22149(7) 0.21588(9) 0.46003(3) 0.0793(4) Uani 1 1 d .
Br6 Br 0.39509(6) -0.10360(8) 0.79142(3) 0.0726(4) Uani 1 1 d .
Zn1 Zn 0.61796(6) -0.02872(8) 0.65703(3) 0.0584(4) Uani 1 1 d .
Zn2 Zn 0.32061(6) 0.18232(8) 0.64349(4) 0.0589(4) Uani 1 1 d .
O1 O 0.4491(3) -0.0348(5) 0.60215(19) 0.060(2) Uani 1 1 d .
O1W O 0.6888(4) 0.1752(5) 0.7174(2) 0.084(3) Uani 1 1 d G
H1WB H 0.6729 0.2220 0.7301 0.100 Uiso 1 1 d R
H1WA H 0.7162 0.1377 0.7301 0.100 Uiso 1 1 d R
O2 O 0.5747(4) 0.0593(5) 0.5906(2) 0.067(2) Uani 1 1 d .
O3 O 0.5369(3) 0.0425(4) 0.66698(19) 0.058(2) Uani 1 1 d .
O4 O 0.5098(3) 0.2147(5) 0.62281(18) 0.057(2) Uani 1 1 d .
O5 O 0.4026(4) 0.1405(5) 0.5822(2) 0.078(3) Uani 1 1 d .
O6 O 0.3913(3) 0.1004(4) 0.65721(18) 0.0539(19) Uani 1 1 d .
O7 O 0.1966(4) 0.0512(6) 0.6859(2) 0.088(3) Uani 1 1 d .
O8 O 0.1660(4) -0.0618(6) 0.7107(2) 0.081(3) Uani 1 1 d .
O9 O 0.2064(4) 0.0358(6) 0.7433(3) 0.080(3) Uani 1 1 d .
N1 N 0.7029(4) -0.1187(6) 0.6531(2) 0.057(2) Uani 1 1 d .
N2 N 0.5830(4) -0.1044(5) 0.6171(2) 0.054(2) Uani 1 1 d .
H2 H 0.5662 -0.0693 0.6000 0.065 Uiso 1 1 calc R
N3 N 0.6910(4) 0.0596(6) 0.6550(2) 0.064(3) Uani 1 1 d .
H3 H 0.6863 0.0893 0.6759 0.076 Uiso 1 1 calc R
N4 N 0.6215(4) -0.0727(5) 0.7097(2) 0.056(2) Uani 1 1 d .
H4 H 0.6502 -0.0400 0.7224 0.067 Uiso 1 1 calc R
N5 N 0.2406(4) 0.2746(6) 0.6357(3) 0.062(3) Uani 1 1 d .
N6 N 0.3760(4) 0.2795(6) 0.6258(2) 0.063(3) Uani 1 1 d .
H6 H 0.4033 0.2570 0.6086 0.075 Uiso 1 1 calc R
N7 N 0.2532(4) 0.1057(6) 0.6169(2) 0.063(3) Uani 1 1 d .
H7 H 0.2442 0.0637 0.6326 0.075 Uiso 1 1 calc R
N8 N 0.2900(4) 0.1893(5) 0.6964(2) 0.057(3) Uani 1 1 d .
H8 H 0.2586 0.1492 0.6996 0.068 Uiso 1 1 calc R
N9 N 0.1893(5) 0.0085(7) 0.7129(3) 0.066(3) Uani 1 1 d .
C1 C 0.4458(5) -0.1034(7) 0.5832(3) 0.054(3) Uani 1 1 d .
C2 C 0.4068(6) -0.1131(7) 0.5531(3) 0.063(3) Uani 1 1 d .
H2A H 0.3807 -0.0688 0.5454 0.075 Uiso 1 1 calc R
C3 C 0.4048(6) -0.1853(8) 0.5339(3) 0.065(3) Uani 1 1 d .
H3A H 0.3779 -0.1895 0.5134 0.079 Uiso 1 1 calc R
C4 C 0.4417(6) -0.2504(8) 0.5445(3) 0.070(4) Uani 1 1 d .
C5 C 0.4807(6) -0.2432(8) 0.5746(3) 0.073(4) Uani 1 1 d .
H5 H 0.5061 -0.2885 0.5820 0.088 Uiso 1 1 calc R
C6 C 0.4836(5) -0.1721(7) 0.5942(3) 0.056(3) Uani 1 1 d .
C7 C 0.5282(5) -0.1603(7) 0.6256(3) 0.063(3) Uani 1 1 d .
H7A H 0.5029 -0.1378 0.6457 0.076 Uiso 1 1 calc R
H7B H 0.5459 -0.2135 0.6330 0.076 Uiso 1 1 calc R
C8 C 0.6392(6) -0.1458(8) 0.5988(3) 0.065(3) Uani 1 1 d .
H8A H 0.6634 -0.1062 0.5841 0.078 Uiso 1 1 calc R
H8B H 0.6228 -0.1895 0.5831 0.078 Uiso 1 1 calc R
C9 C 0.6839(6) -0.1813(7) 0.6270(3) 0.065(3) Uani 1 1 d .
H9A H 0.6614 -0.2264 0.6393 0.078 Uiso 1 1 calc R
H9B H 0.7235 -0.2036 0.6154 0.078 Uiso 1 1 calc R
C10 C 0.6305(6) 0.0593(7) 0.5729(3) 0.058(3) Uani 1 1 d .
C11 C 0.6330(6) 0.0280(6) 0.5379(3) 0.057(3) Uani 1 1 d .
H11 H 0.5940 0.0096 0.5269 0.068 Uiso 1 1 calc R
C12 C 0.6913(7) 0.0237(8) 0.5192(3) 0.070(4) Uani 1 1 d .
H12 H 0.6921 0.0036 0.4955 0.084 Uiso 1 1 calc R
C13 C 0.7481(6) 0.0492(8) 0.5355(4) 0.071(4) Uani 1 1 d .
C14 C 0.7471(6) 0.0808(7) 0.5698(4) 0.070(4) Uani 1 1 d .
H14 H 0.7865 0.0994 0.5804 0.084 Uiso 1 1 calc R
C15 C 0.6901(6) 0.0855(7) 0.5885(3) 0.057(3) Uani 1 1 d .
C16 C 0.6877(6) 0.1205(8) 0.6258(3) 0.067(4) Uani 1 1 d .
H16A H 0.7245 0.1589 0.6287 0.081 Uiso 1 1 calc R
H16B H 0.6468 0.1518 0.6285 0.081 Uiso 1 1 calc R
C17 C 0.7558(6) 0.0169(7) 0.6587(3) 0.069(4) Uani 1 1 d .
H17A H 0.7657 0.0095 0.6842 0.083 Uiso 1 1 calc R
H17B H 0.7903 0.0516 0.6483 0.083 Uiso 1 1 calc R
C18 C 0.7571(6) -0.0653(8) 0.6405(3) 0.074(4) Uani 1 1 d .
H18A H 0.7533 -0.0576 0.6144 0.089 Uiso 1 1 calc R
H18B H 0.7994 -0.0921 0.6453 0.089 Uiso 1 1 calc R
C19 C 0.5367(5) 0.0758(7) 0.7005(3) 0.054(3) Uani 1 1 d .
C20 C 0.5253(5) 0.1595(8) 0.7062(3) 0.061(3) Uani 1 1 d .
H20 H 0.5202 0.1944 0.6862 0.073 Uiso 1 1 calc R
C21 C 0.5216(5) 0.1917(7) 0.7402(3) 0.059(3) Uani 1 1 d .
H21 H 0.5139 0.2481 0.7436 0.071 Uiso 1 1 calc R
C22 C 0.5291(5) 0.1414(8) 0.7687(3) 0.061(3) Uani 1 1 d .
C23 C 0.5376(5) 0.0596(8) 0.7650(3) 0.058(3) Uani 1 1 d .
H23 H 0.5419 0.0270 0.7857 0.069 Uiso 1 1 calc R
C24 C 0.5402(5) 0.0228(7) 0.7314(3) 0.057(3) Uani 1 1 d .
C25 C 0.5557(5) -0.0655(7) 0.7266(3) 0.058(3) Uani 1 1 d .
H25A H 0.5556 -0.0934 0.7499 0.069 Uiso 1 1 calc R
H25B H 0.5225 -0.0914 0.7113 0.069 Uiso 1 1 calc R
C26 C 0.6488(5) -0.1557(7) 0.7089(3) 0.059(3) Uani 1 1 d .
H26A H 0.6178 -0.1932 0.6972 0.071 Uiso 1 1 calc R
H26B H 0.6567 -0.1752 0.7334 0.071 Uiso 1 1 calc R
C27 C 0.7123(6) -0.1527(8) 0.6883(3) 0.069(4) Uani 1 1 d .
H27A H 0.7443 -0.1194 0.7015 0.083 Uiso 1 1 calc R
H27B H 0.7302 -0.2083 0.6861 0.083 Uiso 1 1 calc R
C28 C 0.5246(6) 0.2919(8) 0.6181(3) 0.064(3) Uani 1 1 d .
C29 C 0.5771(6) 0.3192(8) 0.5984(3) 0.068(3) Uani 1 1 d .
H29 H 0.6036 0.2805 0.5865 0.081 Uiso 1 1 calc R
C30 C 0.5927(6) 0.4007(8) 0.5954(3) 0.069(4) Uani 1 1 d .
H30 H 0.6308 0.4168 0.5828 0.083 Uiso 1 1 calc R
C31 C 0.5529(6) 0.4588(8) 0.6106(3) 0.066(3) Uani 1 1 d .
C32 C 0.4976(6) 0.4337(7) 0.6297(3) 0.064(3) Uani 1 1 d .
H32 H 0.4701 0.4736 0.6401 0.076 Uiso 1 1 calc R
C33 C 0.4821(5) 0.3525(7) 0.6338(3) 0.054(3) Uani 1 1 d .
C34 C 0.4216(6) 0.3211(7) 0.6510(3) 0.062(3) Uani 1 1 d .
H34A H 0.3984 0.3670 0.6624 0.074 Uiso 1 1 calc R
H34B H 0.4340 0.2825 0.6700 0.074 Uiso 1 1 calc R
C35 C 0.3337(6) 0.3362(8) 0.6054(3) 0.072(4) Uani 1 1 d .
H35A H 0.3222 0.3118 0.5822 0.087 Uiso 1 1 calc R
H35B H 0.3574 0.3875 0.6009 0.087 Uiso 1 1 calc R
C36 C 0.2731(6) 0.3532(8) 0.6262(4) 0.079(4) Uani 1 1 d .
H36A H 0.2430 0.3869 0.6118 0.095 Uiso 1 1 calc R
H36B H 0.2841 0.3835 0.6481 0.095 Uiso 1 1 calc R
C37 C 0.3637(7) 0.1564(8) 0.5553(4) 0.074(4) Uani 1 1 d .
C38 C 0.3847(6) 0.2072(7) 0.5268(3) 0.062(3) Uani 1 1 d .
H38 H 0.4276 0.2288 0.5265 0.075 Uiso 1 1 calc R
C39 C 0.3412(6) 0.2247(8) 0.4991(3) 0.070(4) Uani 1 1 d .
H39 H 0.3549 0.2596 0.4804 0.083 Uiso 1 1 calc R
C40 C 0.2790(6) 0.1928(7) 0.4982(3) 0.060(3) Uani 1 1 d .
C41 C 0.2581(6) 0.1441(7) 0.5262(3) 0.062(3) Uani 1 1 d .
H41 H 0.2146 0.1243 0.5262 0.074 Uiso 1 1 calc R
C42 C 0.2989(6) 0.1238(7) 0.5538(3) 0.056(3) Uani 1 1 d .
C43 C 0.2775(5) 0.0649(7) 0.5828(3) 0.059(3) Uani 1 1 d .
H43A H 0.3147 0.0292 0.5889 0.070 Uiso 1 1 calc R
H43B H 0.2423 0.0301 0.5733 0.070 Uiso 1 1 calc R
C44 C 0.1901(5) 0.1489(8) 0.6114(3) 0.068(4) Uani 1 1 d .
H44A H 0.1613 0.1383 0.6320 0.081 Uiso 1 1 calc R
H44B H 0.1686 0.1272 0.5899 0.081 Uiso 1 1 calc R
C45 C 0.1993(6) 0.2421(7) 0.6072(3) 0.067(4) Uani 1 1 d .
H45A H 0.2196 0.2538 0.5838 0.080 Uiso 1 1 calc R
H45B H 0.1563 0.2692 0.6078 0.080 Uiso 1 1 calc R
C46 C 0.3830(5) 0.0575(7) 0.6877(3) 0.054(3) Uani 1 1 d .
C47 C 0.3962(5) -0.0305(7) 0.6855(3) 0.061(3) Uani 1 1 d .
H47 H 0.4050 -0.0548 0.6631 0.073 Uiso 1 1 calc R
C48 C 0.3959(5) -0.0786(7) 0.7164(3) 0.060(3) Uani 1 1 d .
H48 H 0.4040 -0.1353 0.7150 0.072 Uiso 1 1 calc R
C49 C 0.3839(5) -0.0427(8) 0.7488(3) 0.063(3) Uani 1 1 d .
C50 C 0.3659(5) 0.0370(8) 0.7507(3) 0.062(3) Uani 1 1 d .
H50 H 0.3541 0.0589 0.7731 0.074 Uiso 1 1 calc R
C51 C 0.3643(5) 0.0870(8) 0.7211(3) 0.060(3) Uani 1 1 d .
C52 C 0.3413(5) 0.1737(7) 0.7225(3) 0.058(3) Uani 1 1 d .
H52A H 0.3247 0.1858 0.7466 0.070 Uiso 1 1 calc R
H52B H 0.3786 0.2103 0.7178 0.070 Uiso 1 1 calc R
C53 C 0.2563(6) 0.2688(7) 0.7009(3) 0.070(4) Uani 1 1 d .
H53A H 0.2887 0.3132 0.7006 0.084 Uiso 1 1 calc R
H53B H 0.2334 0.2700 0.7241 0.084 Uiso 1 1 calc R
C54 C 0.2076(6) 0.2808(7) 0.6710(4) 0.071(4) Uani 1 1 d .
H54A H 0.1729 0.2391 0.6726 0.085 Uiso 1 1 calc R
H54B H 0.1869 0.3349 0.6733 0.085 Uiso 1 1 calc R

loop_
_atom_site_aniso_label
_atom_site_aniso_U_11
_atom_site_aniso_U_22
_atom_site_aniso_U_33
_atom_site_aniso_U_23
_atom_site_aniso_U_13
_atom_site_aniso_U_12
Dy1 0.0589(3) 0.0571(4) 0.0583(4) -0.0024(3) 0.0005(3) 0.0047(3)
Br1 0.1036(12) 0.0885(12) 0.1270(14) -0.0448(10) -0.0296(11) 0.0127(10)
Br2 0.0803(10) 0.0913(11) 0.0984(12) -0.0021(9) 0.0284(8) 0.0007(9)
Br3 0.0924(10) 0.0887(11) 0.0670(9) -0.0206(8) 0.0061(8) 0.0010(9)
Br4 0.0813(10) 0.0612(10) 0.1399(15) 0.0140(9) 0.0090(9) -0.0014(8)
Br5 0.0773(9) 0.0996(11) 0.0609(9) 0.0104(8) -0.0071(7) 0.0077(8)
Br6 0.0754(9) 0.0780(10) 0.0645(8) 0.0135(7) 0.0068(7) 0.0089(7)
Zn1 0.0605(8) 0.0607(9) 0.0539(9) -0.0030(7) -0.0012(7) 0.0028(7)
Zn2 0.0613(9) 0.0560(9) 0.0595(9) 0.0026(7) 0.0010(7) 0.0028(7)
O1 0.054(5) 0.055(5) 0.070(5) -0.018(4) -0.001(4) 0.000(4)
O1W 0.089(6) 0.086(7) 0.076(6) -0.008(5) 0.001(5) 0.012(5)
O2 0.069(5) 0.067(6) 0.063(5) -0.013(4) 0.015(4) 0.003(4)
O3 0.073(5) 0.049(5) 0.052(5) 0.002(4) -0.010(4) 0.007(4)
O4 0.057(5) 0.061(5) 0.052(5) 0.008(4) 0.018(4) -0.001(4)
O5 0.091(6) 0.088(7) 0.054(5) 0.018(5) -0.022(5) -0.003(5)
O6 0.053(4) 0.059(5) 0.049(5) 0.008(4) 0.002(4) -0.002(4)
O7 0.100(7) 0.099(8) 0.066(6) 0.019(6) 0.010(5) -0.016(6)
O8 0.099(7) 0.068(7) 0.076(6) 0.004(5) 0.016(5) -0.011(6)
O9 0.068(6) 0.093(7) 0.079(7) -0.017(6) 0.001(5) -0.018(5)
N1 0.067(6) 0.053(6) 0.052(6) 0.004(5) -0.010(5) -0.002(5)
N2 0.058(6) 0.058(6) 0.046(5) 0.009(5) -0.004(5) 0.002(5)
N3 0.068(7) 0.063(7) 0.060(7) -0.010(6) -0.002(5) -0.016(6)
N4 0.062(6) 0.053(6) 0.053(6) -0.011(5) -0.007(5) -0.001(5)
N5 0.044(5) 0.068(7) 0.075(7) 0.008(6) -0.005(6) 0.005(5)
N6 0.057(6) 0.069(7) 0.063(7) 0.009(6) 0.003(5) 0.006(6)
N7 0.058(6) 0.062(7) 0.068(7) 0.002(6) 0.006(5) 0.005(5)
N8 0.062(6) 0.047(6) 0.062(6) 0.000(5) -0.004(5) -0.001(5)
N9 0.065(7) 0.057(8) 0.076(9) -0.008(7) 0.009(6) -0.004(6)
C1 0.052(7) 0.058(9) 0.053(7) 0.001(7) 0.009(6) -0.008(6)
C2 0.066(8) 0.052(8) 0.071(9) -0.002(7) -0.008(7) 0.000(6)
C3 0.065(8) 0.073(9) 0.058(8) -0.008(7) -0.014(6) 0.002(7)
C4 0.069(9) 0.074(10) 0.068(9) -0.015(8) -0.007(7) 0.015(8)
C5 0.079(9) 0.066(9) 0.075(9) -0.012(8) 0.003(8) 0.002(8)
C6 0.059(7) 0.060(8) 0.049(7) -0.005(6) -0.001(6) 0.004(7)
C7 0.069(8) 0.067(9) 0.054(8) 0.009(6) -0.019(6) 0.006(7)
C8 0.069(8) 0.079(10) 0.048(7) -0.025(7) 0.004(7) -0.012(7)
C9 0.061(8) 0.062(9) 0.072(9) -0.017(7) -0.005(7) -0.001(7)
C10 0.057(8) 0.041(7) 0.075(9) 0.009(6) 0.009(7) 0.013(6)
C11 0.074(8) 0.049(8) 0.048(7) -0.011(6) -0.005(6) 0.007(6)
C12 0.080(9) 0.084(10) 0.046(8) 0.003(7) 0.000(7) 0.022(8)
C13 0.069(9) 0.070(9) 0.075(10) 0.015(8) -0.007(8) 0.020(7)
C14 0.061(8) 0.074(10) 0.075(10) -0.013(8) 0.008(7) -0.010(7)
C15 0.066(8) 0.053(8) 0.051(7) 0.013(6) -0.007(7) 0.002(7)
C16 0.074(9) 0.069(9) 0.058(8) 0.011(7) 0.000(7) -0.005(7)
C17 0.072(9) 0.066(9) 0.069(9) -0.009(7) -0.009(7) -0.019(7)
C18 0.068(8) 0.097(11) 0.056(8) -0.002(8) 0.010(7) 0.013(8)
C19 0.041(6) 0.060(9) 0.063(8) -0.018(7) -0.008(6) 0.002(6)
C20 0.054(7) 0.069(9) 0.059(8) -0.002(7) -0.010(6) 0.010(7)
C21 0.073(8) 0.054(8) 0.050(7) -0.012(6) -0.005(7) 0.013(7)
C22 0.055(8) 0.067(9) 0.062(8) -0.008(7) 0.000(6) 0.015(7)
C23 0.048(7) 0.076(9) 0.050(7) -0.005(7) -0.006(6) 0.002(6)
C24 0.051(7) 0.062(9) 0.058(8) -0.003(7) -0.007(6) -0.006(6)
C25 0.059(7) 0.067(9) 0.047(7) -0.001(6) -0.011(6) 0.016(6)
C26 0.059(8) 0.060(8) 0.059(8) -0.004(6) -0.001(6) 0.018(6)
C27 0.062(8) 0.072(9) 0.074(9) -0.005(7) -0.015(7) 0.020(7)
C28 0.070(8) 0.057(8) 0.065(8) 0.009(7) -0.003(7) 0.008(7)
C29 0.074(9) 0.069(10) 0.059(8) -0.006(7) -0.004(7) -0.001(8)
C30 0.056(8) 0.073(10) 0.080(9) -0.009(8) 0.017(7) 0.002(7)
C31 0.058(7) 0.084(10) 0.057(8) 0.018(7) 0.008(7) -0.002(7)
C32 0.069(8) 0.058(9) 0.063(8) -0.003(7) -0.003(7) 0.006(6)
C33 0.049(7) 0.062(8) 0.052(7) 0.007(6) -0.009(6) -0.013(7)
C34 0.069(8) 0.047(7) 0.070(9) 0.002(6) 0.008(7) 0.007(6)
C35 0.082(9) 0.069(9) 0.066(9) 0.015(7) 0.001(7) -0.005(8)
C36 0.075(9) 0.065(10) 0.098(11) 0.019(8) 0.013(8) 0.002(8)
C37 0.079(10) 0.068(10) 0.074(10) -0.021(8) -0.009(8) -0.001(8)
C38 0.070(8) 0.076(9) 0.041(7) -0.009(7) -0.024(7) -0.013(7)
C39 0.077(9) 0.082(10) 0.050(8) -0.007(7) 0.011(7) -0.022(8)
C40 0.076(9) 0.060(8) 0.043(7) 0.000(6) 0.005(7) 0.000(7)
C41 0.056(7) 0.069(9) 0.061(8) -0.007(7) -0.013(7) 0.004(7)
C42 0.081(9) 0.047(7) 0.038(7) -0.002(6) 0.004(7) -0.004(7)
C43 0.067(8) 0.049(8) 0.060(8) 0.005(6) -0.012(6) 0.012(6)
C44 0.058(8) 0.089(10) 0.056(8) 0.002(7) -0.003(6) -0.002(7)
C45 0.063(8) 0.059(9) 0.079(10) 0.012(7) 0.006(7) 0.003(7)
C46 0.049(7) 0.056(8) 0.057(8) 0.000(7) -0.009(6) 0.010(6)
C47 0.054(7) 0.060(9) 0.069(9) -0.008(7) 0.003(6) -0.009(6)
C48 0.067(8) 0.057(8) 0.056(8) -0.002(7) -0.003(7) -0.007(7)
C49 0.055(7) 0.061(9) 0.074(9) 0.002(7) -0.002(7) 0.003(7)
C50 0.051(7) 0.091(11) 0.043(7) 0.016(7) -0.002(6) 0.001(7)
C51 0.060(7) 0.067(9) 0.053(8) -0.006(7) 0.002(6) 0.000(7)
C52 0.063(8) 0.069(9) 0.043(7) -0.001(6) -0.012(6) -0.004(7)
C53 0.079(9) 0.066(9) 0.064(8) -0.001(7) 0.004(7) 0.011(7)
C54 0.062(8) 0.040(8) 0.111(12) -0.020(7) 0.016(8) -0.005(6)

loop_
_atom_type_symbol
_atom_type_description
_atom_type_scat_dispersion_real
_atom_type_scat_dispersion_imag
_atom_type_scat_source
C C 0.0033 0.0016 'International Tables Vol C Tables 4.2.6.8 and 6.1.1.4'
H H 0.0000 0.0000 'International Tables Vol C Tables 4.2.6.8 and 6.1.1.4'
Br Br -0.2901 2.4595 'International Tables Vol C Tables 4.2.6.8 and 6.1.1.4'
Dy Dy -0.1892 4.4098 'International Tables Vol C Tables 4.2.6.8 and 6.1.1.4'
N N 0.0061 0.0033 'International Tables Vol C Tables 4.2.6.8 and 6.1.1.4'
O O 0.0106 0.0060 'International Tables Vol C Tables 4.2.6.8 and 6.1.1.4'
Zn Zn 0.2839 1.4301 'International Tables Vol C Tables 4.2.6.8 and 6.1.1.4'

loop_
_geom_angle_atom_site_label_1
_geom_angle_atom_site_label_2
_geom_angle_atom_site_label_3
_geom_angle
O1 Dy1 O4 173.1(3)
O1 Dy1 O5 91.3(3)
O4 Dy1 O5 84.3(3)
O1 Dy1 O2 87.1(3)
O4 Dy1 O2 90.2(3)
O5 Dy1 O2 117.8(3)
O1 Dy1 O3 92.2(3)
O4 Dy1 O3 93.7(3)
O5 Dy1 O3 161.2(3)
O2 Dy1 O3 80.8(3)
O1 Dy1 O6 91.0(2)
O4 Dy1 O6 93.4(2)
O5 Dy1 O6 78.5(3)
O2 Dy1 O6 163.6(3)
O3 Dy1 O6 83.0(2)
O3 Zn1 N2 101.1(3)
O3 Zn1 N3 100.9(4)
N2 Zn1 N3 129.7(4)
O3 Zn1 N4 93.0(3)
N2 Zn1 N4 118.9(3)
N3 Zn1 N4 104.3(4)
O3 Zn1 N1 171.5(3)
N2 Zn1 N1 80.1(3)
N3 Zn1 N1 84.4(4)
N4 Zn1 N1 79.1(3)
O6 Zn2 N6 101.6(3)
O6 Zn2 N8 90.5(3)
N6 Zn2 N8 115.4(4)
O6 Zn2 N7 100.9(3)
N6 Zn2 N7 131.7(4)
N8 Zn2 N7 106.6(4)
O6 Zn2 N5 172.8(3)
N6 Zn2 N5 80.6(4)
N8 Zn2 N5 82.4(4)
N7 Zn2 N5 82.3(4)
C1 O1 Dy1 157.8(7)
H1WB O1W H1WA 117.9
C10 O2 Dy1 166.9(7)
C19 O3 Zn1 113.3(6)
C19 O3 Dy1 127.7(6)
Zn1 O3 Dy1 115.7(3)
C28 O4 Dy1 165.1(7)
C37 O5 Dy1 163.3(8)
C46 O6 Zn2 117.8(6)
C46 O6 Dy1 126.9(6)
Zn2 O6 Dy1 115.3(3)
C27 N1 C9 111.9(10)
C27 N1 C18 114.8(9)
C9 N1 C18 113.2(9)
C27 N1 Zn1 107.1(7)
C9 N1 Zn1 107.1(7)
C18 N1 Zn1 101.8(7)
C7 N2 C8 113.4(9)
C7 N2 Zn1 118.4(6)
C8 N2 Zn1 109.6(6)
C7 N2 H2 104.6
C8 N2 H2 104.6
Zn1 N2 H2 104.6
C16 N3 C17 114.9(9)
C16 N3 Zn1 117.6(7)
C17 N3 Zn1 107.7(7)
C16 N3 H3 105.1
C17 N3 H3 105.1
Zn1 N3 H3 105.1
C26 N4 C25 115.1(9)
C26 N4 Zn1 108.1(6)
C25 N4 Zn1 109.9(6)
C26 N4 H4 107.8
C25 N4 H4 107.8
Zn1 N4 H4 107.8
C45 N5 C54 114.3(9)
C45 N5 C36 113.4(10)
C54 N5 C36 110.8(10)
C45 N5 Zn2 105.6(7)
C54 N5 Zn2 105.2(7)
C36 N5 Zn2 106.8(7)
C35 N6 C34 113.8(9)
C35 N6 Zn2 109.3(7)
C34 N6 Zn2 119.5(7)
C35 N6 H6 104.2
C34 N6 H6 104.2
Zn2 N6 H6 104.2
C44 N7 C43 112.2(9)
C44 N7 Zn2 110.3(7)
C43 N7 Zn2 116.3(6)
C44 N7 H7 105.7
C43 N7 H7 105.7
Zn2 N7 H7 105.7
C52 N8 C53 114.4(9)
C52 N8 Zn2 114.3(7)
C53 N8 Zn2 107.2(6)
C52 N8 H8 106.8
C53 N8 H8 106.8
Zn2 N8 H8 106.8
O7 N9 O8 120.9(12)
O7 N9 O9 120.0(12)
O8 N9 O9 119.1(12)
O1 C1 C2 123.9(11)
O1 C1 C6 119.1(10)
C2 C1 C6 116.9(11)
C3 C2 C1 122.4(12)
C3 C2 H2A 118.8
C1 C2 H2A 118.8
C4 C3 C2 120.0(11)
C4 C3 H3A 120.0
C2 C3 H3A 120.0
C3 C4 C5 119.3(12)
C3 C4 Br1 120.1(10)
C5 C4 Br1 120.7(10)
C6 C5 C4 121.9(12)
C6 C5 H5 119.1
C4 C5 H5 119.1
C5 C6 C1 119.5(11)
C5 C6 C7 123.5(11)
C1 C6 C7 116.9(10)
N2 C7 C6 111.8(9)
N2 C7 H7A 109.3
C6 C7 H7A 109.3
N2 C7 H7B 109.3
C6 C7 H7B 109.3
H7A C7 H7B 107.9
N2 C8 C9 108.7(9)
N2 C8 H8A 109.9
C9 C8 H8A 109.9
N2 C8 H8B 109.9
C9 C8 H8B 109.9
H8A C8 H8B 108.3
N1 C9 C8 110.7(10)
N1 C9 H9A 109.5
C8 C9 H9A 109.5
N1 C9 H9B 109.5
C8 C9 H9B 109.5
H9A C9 H9B 108.1
O2 C10 C11 119.9(11)
O2 C10 C15 122.3(11)
C11 C10 C15 117.7(11)
C12 C11 C10 121.3(11)
C12 C11 H11 119.4
C10 C11 H11 119.4
C13 C12 C11 119.1(12)
C13 C12 H12 120.4
C11 C12 H12 120.4
C12 C13 C14 120.9(12)
C12 C13 Br2 118.4(11)
C14 C13 Br2 120.6(10)
C15 C14 C13 120.6(12)
C15 C14 H14 119.7
C13 C14 H14 119.7
C14 C15 C10 120.3(11)
C14 C15 C16 121.6(11)
C10 C15 C16 118.0(11)
N3 C16 C15 115.1(10)
N3 C16 H16A 108.5
C15 C16 H16A 108.5
N3 C16 H16B 108.5
C15 C16 H16B 108.5
H16A C16 H16B 107.5
N3 C17 C18 113.0(10)
N3 C17 H17A 109.0
C18 C17 H17A 109.0
N3 C17 H17B 109.0
C18 C17 H17B 109.0
H17A C17 H17B 107.8
N1 C18 C17 111.6(10)
N1 C18 H18A 109.3
C17 C18 H18A 109.3
N1 C18 H18B 109.3
C17 C18 H18B 109.3
H18A C18 H18B 108.0
O3 C19 C20 121.8(11)
O3 C19 C24 119.5(10)
C20 C19 C24 118.2(11)
C21 C20 C19 121.3(11)
C21 C20 H20 119.3
C19 C20 H20 119.3
C22 C21 C20 119.1(11)
C22 C21 H21 120.5
C20 C21 H21 120.5
C21 C22 C23 122.4(12)
C21 C22 Br3 118.7(10)
C23 C22 Br3 118.8(10)
C22 C23 C24 121.5(12)
C22 C23 H23 119.3
C24 C23 H23 119.3
C23 C24 C19 117.2(11)
C23 C24 C25 122.5(11)
C19 C24 C25 119.7(10)
N4 C25 C24 108.7(10)
N4 C25 H25A 110.0
C24 C25 H25A 110.0
N4 C25 H25B 110.0
C24 C25 H25B 110.0
H25A C25 H25B 108.3
N4 C26 C27 107.8(9)
N4 C26 H26A 110.1
C27 C26 H26A 110.1
N4 C26 H26B 110.1
C27 C26 H26B 110.1
H26A C26 H26B 108.5
N1 C27 C26 111.3(9)
N1 C27 H27A 109.4
C26 C27 H27A 109.4
N1 C27 H27B 109.4
C26 C27 H27B 109.4
H27A C27 H27B 108.0
O4 C28 C29 124.4(12)
O4 C28 C33 118.0(11)
C29 C28 C33 117.5(12)
C28 C29 C30 122.7(12)
C28 C29 H29 118.7
C30 C29 H29 118.7
C31 C30 C29 120.0(12)
C31 C30 H30 120.0
C29 C30 H30 120.0
C30 C31 C32 119.0(12)
C30 C31 Br4 121.1(9)
C32 C31 Br4 119.8(10)
C33 C32 C31 121.9(12)
C33 C32 H32 119.1
C31 C32 H32 119.1
C32 C33 C28 118.8(11)
C32 C33 C34 125.1(11)
C28 C33 C34 116.0(11)
C33 C34 N6 113.8(10)
C33 C34 H34A 108.8
N6 C34 H34A 108.8
C33 C34 H34B 108.8
N6 C34 H34B 108.8
H34A C34 H34B 107.7
N6 C35 C36 109.5(10)
N6 C35 H35A 109.8
C36 C35 H35A 109.8
N6 C35 H35B 109.8
C36 C35 H35B 109.8
H35A C35 H35B 108.2
C35 C36 N5 109.4(10)
C35 C36 H36A 109.8
N5 C36 H36A 109.8
C35 C36 H36B 109.8
N5 C36 H36B 109.8
H36A C36 H36B 108.2
O5 C37 C38 120.7(12)
O5 C37 C42 121.3(13)
C38 C37 C42 118.0(12)
C39 C38 C37 119.1(11)
C39 C38 H38 120.5
C37 C38 H38 120.5
C40 C39 C38 121.9(11)
C40 C39 H39 119.0
C38 C39 H39 119.0
C39 C40 C41 119.1(11)
C39 C40 Br5 121.2(9)
C41 C40 Br5 119.7(9)
C42 C41 C40 121.5(11)
C42 C41 H41 119.3
C40 C41 H41 119.3
C41 C42 C37 120.3(11)
C41 C42 C43 121.2(11)
C37 C42 C43 118.5(11)
C42 C43 N7 114.4(9)
C42 C43 H43A 108.7
N7 C43 H43A 108.7
C42 C43 H43B 108.7
N7 C43 H43B 108.7
H43A C43 H43B 107.6
N7 C44 C45 112.3(10)
N7 C44 H44A 109.1
C45 C44 H44A 109.1
N7 C44 H44B 109.1
C45 C44 H44B 109.1
H44A C44 H44B 107.9
N5 C45 C44 110.8(10)
N5 C45 H45A 109.5
C44 C45 H45A 109.5
N5 C45 H45B 109.5
C44 C45 H45B 109.5
H45A C45 H45B 108.1
O6 C46 C51 127.7(11)
O6 C46 C47 116.2(10)
C51 C46 C47 116.1(11)
C48 C47 C46 120.4(11)
C48 C47 H47 119.8
C46 C47 H47 119.8
C49 C48 C47 119.3(12)
C49 C48 H48 120.3
C47 C48 H48 120.3
C50 C49 C48 120.5(12)
C50 C49 Br6 119.7(10)
C48 C49 Br6 119.7(10)
C49 C50 C51 122.5(12)
C49 C50 H50 118.7
C51 C50 H50 118.7
C50 C51 C46 120.4(12)
C50 C51 C52 123.1(11)
C46 C51 C52 116.5(11)
N8 C52 C51 111.7(9)
N8 C52 H52A 109.3
C51 C52 H52A 109.3
N8 C52 H52B 109.3
C51 C52 H52B 109.3
H52A C52 H52B 107.9
N8 C53 C54 109.7(10)
N8 C53 H53A 109.7
C54 C53 H53A 109.7
N8 C53 H53B 109.7
C54 C53 H53B 109.7
H53A C53 H53B 108.2
N5 C54 C53 110.4(9)
N5 C54 H54A 109.6
C53 C54 H54A 109.6
N5 C54 H54B 109.6
C53 C54 H54B 109.6
H54A C54 H54B 108.1

loop_
_geom_bond_atom_site_label_1
_geom_bond_atom_site_label_2
_geom_bond_distance
Dy1 O1 2.183(7)
Dy1 O4 2.189(8)
Dy1 O5 2.196(8)
Dy1 O2 2.228(8)
Dy1 O3 2.377(7)
Dy1 O6 2.389(7)
Br1 C4 1.896(12)
Br2 C13 1.906(13)
Br3 C22 1.922(12)
Br4 C31 1.896(13)
Br5 C40 1.896(12)
Br6 C49 1.904(13)
Zn1 O3 2.069(7)
Zn1 N2 2.080(9)
Zn1 N3 2.090(9)
Zn1 N4 2.109(8)
Zn1 N1 2.292(9)
Zn2 O6 2.046(7)
Zn2 N6 2.073(10)
Zn2 N8 2.090(9)
Zn2 N7 2.122(9)
Zn2 N5 2.256(9)
O1 C1 1.336(12)
O1W H1WB 0.9627
O1W H1WA 0.9611
O2 C10 1.325(12)
O3 C19 1.374(12)
O4 C28 1.319(13)
O5 C37 1.314(14)
O6 C46 1.357(12)
O7 N9 1.245(12)
O8 N9 1.255(12)
O9 N9 1.278(12)
N1 C27 1.449(13)
N1 C9 1.478(13)
N1 C18 1.497(14)
N2 C7 1.488(13)
N2 C8 1.504(13)
N2 H2 0.9300
N3 C16 1.488(14)
N3 C17 1.509(14)
N3 H3 0.9300
N4 C26 1.477(12)
N4 C25 1.496(13)
N4 H4 0.9300
N5 C45 1.468(14)
N5 C54 1.492(14)
N5 C36 1.499(14)
N6 C35 1.487(14)
N6 C34 1.499(13)
N6 H6 0.9300
N7 C44 1.491(13)
N7 C43 1.528(13)
N7 H7 0.9300
N8 C52 1.460(12)
N8 C53 1.489(13)
N8 H8 0.9300
C1 C2 1.396(14)
C1 C6 1.433(15)
C2 C3 1.392(15)
C2 H2A 0.9500
C3 C4 1.371(15)
C3 H3A 0.9500
C4 C5 1.391(15)
C5 C6 1.385(15)
C5 H5 0.9500
C6 C7 1.504(14)
C7 H7A 0.9900
C7 H7B 0.9900
C8 C9 1.518(15)
C8 H8A 0.9900
C8 H8B 0.9900
C9 H9A 0.9900
C9 H9B 0.9900
C10 C11 1.415(15)
C10 C15 1.423(15)
C11 C12 1.389(15)
C11 H11 0.9500
C12 C13 1.382(16)
C12 H12 0.9500
C13 C14 1.392(16)
C14 C15 1.368(15)
C14 H14 0.9500
C15 C16 1.516(15)
C16 H16A 0.9900
C16 H16B 0.9900
C17 C18 1.516(15)
C17 H17A 0.9900
C17 H17B 0.9900
C18 H18A 0.9900
C18 H18B 0.9900
C19 C20 1.415(15)
C19 C24 1.455(15)
C20 C21 1.387(14)
C20 H20 0.9500
C21 C22 1.362(15)
C21 H21 0.9500
C22 C23 1.364(15)
C23 C24 1.402(14)
C23 H23 0.9500
C24 C25 1.500(15)
C25 H25A 0.9900
C25 H25B 0.9900
C26 C27 1.517(14)
C26 H26A 0.9900
C26 H26B 0.9900
C27 H27A 0.9900
C27 H27B 0.9900
C28 C29 1.382(16)
C28 C33 1.451(15)
C29 C30 1.385(16)
C29 H29 0.9500
C30 C31 1.383(15)
C30 H30 0.9500
C31 C32 1.403(15)
C32 C33 1.382(15)
C32 H32 0.9500
C33 C34 1.493(14)
C34 H34A 0.9900
C34 H34B 0.9900
C35 C36 1.496(15)
C35 H35A 0.9900
C35 H35B 0.9900
C36 H36A 0.9900
C36 H36B 0.9900
C37 C38 1.427(16)
C37 C42 1.433(15)
C38 C39 1.401(15)
C38 H38 0.9500
C39 C40 1.381(15)
C39 H39 0.9500
C40 C41 1.390(15)
C41 C42 1.375(14)
C41 H41 0.9500
C42 C43 1.526(14)
C43 H43A 0.9900
C43 H43B 0.9900
C44 C45 1.554(16)
C44 H44A 0.9900
C44 H44B 0.9900
C45 H45A 0.9900
C45 H45B 0.9900
C46 C51 1.400(15)
C46 C47 1.478(15)
C47 C48 1.406(14)
C47 H47 0.9500
C48 C49 1.375(15)
C48 H48 0.9500
C49 C50 1.364(15)
C50 C51 1.385(15)
C50 H50 0.9500
C51 C52 1.504(15)
C52 H52A 0.9900
C52 H52B 0.9900
C53 C54 1.518(15)
C53 H53A 0.9900
C53 H53B 0.9900
C54 H54A 0.9900
C54 H54B 0.9900

loop_
_geom_torsion_atom_site_label_1
_geom_torsion_atom_site_label_2
_geom_torsion_atom_site_label_3
_geom_torsion_atom_site_label_4
_geom_torsion
O4 Dy1 O1 C1 34(3)
O5 Dy1 O1 C1 84.7(19)
O2 Dy1 O1 C1 -33.1(19)
O3 Dy1 O1 C1 -113.7(19)
O6 Dy1 O1 C1 163.2(19)
O1 Dy1 O2 C10 141(3)
O4 Dy1 O2 C10 -32(3)
O5 Dy1 O2 C10 51(4)
O3 Dy1 O2 C10 -126(3)
O6 Dy1 O2 C10 -135(3)
N2 Zn1 O3 C19 156.0(7)
N3 Zn1 O3 C19 -69.5(8)
N4 Zn1 O3 C19 35.7(7)
N1 Zn1 O3 C19 58(2)
N2 Zn1 O3 Dy1 -42.8(4)
N3 Zn1 O3 Dy1 91.6(4)
N4 Zn1 O3 Dy1 -163.1(4)
N1 Zn1 O3 Dy1 -141(2)
O1 Dy1 O3 C19 -135.5(8)
O4 Dy1 O3 C19 48.3(8)
O5 Dy1 O3 C19 -34.9(14)
O2 Dy1 O3 C19 137.8(8)
O6 Dy1 O3 C19 -44.8(8)
O1 Dy1 O3 Zn1 66.6(4)
O4 Dy1 O3 Zn1 -109.7(4)
O5 Dy1 O3 Zn1 167.1(7)
O2 Dy1 O3 Zn1 -20.1(3)
O6 Dy1 O3 Zn1 157.3(4)
O1 Dy1 O4 C28 11(4)
O5 Dy1 O4 C28 -40(3)
O2 Dy1 O4 C28 77(3)
O3 Dy1 O4 C28 158(3)
O6 Dy1 O4 C28 -119(3)
O1 Dy1 O5 C37 -48(3)
O4 Dy1 O5 C37 126(3)
O2 Dy1 O5 C37 39(3)
O3 Dy1 O5 C37 -149(3)
O6 Dy1 O5 C37 -139(3)
N6 Zn2 O6 C46 138.5(8)
N8 Zn2 O6 C46 22.4(8)
N7 Zn2 O6 C46 -84.6(8)
N5 Zn2 O6 C46 31(3)
N6 Zn2 O6 Dy1 -43.3(4)
N8 Zn2 O6 Dy1 -159.4(4)
N7 Zn2 O6 Dy1 93.6(4)
N5 Zn2 O6 Dy1 -151(2)
O1 Dy1 O6 C46 65.7(8)
O4 Dy1 O6 C46 -119.7(8)
O5 Dy1 O6 C46 156.8(9)
O2 Dy1 O6 C46 -17.2(14)
O3 Dy1 O6 C46 -26.4(8)
O1 Dy1 O6 Zn2 -112.4(3)
O4 Dy1 O6 Zn2 62.3(4)
O5 Dy1 O6 Zn2 -21.2(3)
O2 Dy1 O6 Zn2 164.7(8)
O3 Dy1 O6 Zn2 155.6(4)
O3 Zn1 N1 C27 -24(3)
N2 Zn1 N1 C27 -123.7(8)
N3 Zn1 N1 C27 104.3(8)
N4 Zn1 N1 C27 -1.5(7)
O3 Zn1 N1 C9 96(2)
N2 Zn1 N1 C9 -3.6(7)
N3 Zn1 N1 C9 -135.6(8)
N4 Zn1 N1 C9 118.6(8)
O3 Zn1 N1 C18 -145(2)
N2 Zn1 N1 C18 115.5(7)
N3 Zn1 N1 C18 -16.5(7)
N4 Zn1 N1 C18 -122.3(7)
O3 Zn1 N2 C7 -63.3(8)
N3 Zn1 N2 C7 -177.7(7)
N4 Zn1 N2 C7 36.5(9)
N1 Zn1 N2 C7 108.2(8)
O3 Zn1 N2 C8 164.4(7)
N3 Zn1 N2 C8 50.0(9)
N4 Zn1 N2 C8 -95.8(7)
N1 Zn1 N2 C8 -24.1(7)
O3 Zn1 N3 C16 -64.6(9)
N2 Zn1 N3 C16 49.9(10)
N4 Zn1 N3 C16 -160.6(8)
N1 Zn1 N3 C16 122.1(9)
O3 Zn1 N3 C17 163.7(7)
N2 Zn1 N3 C17 -81.8(8)
N4 Zn1 N3 C17 67.7(7)
N1 Zn1 N3 C17 -9.6(7)
O3 Zn1 N4 C26 149.3(7)
N2 Zn1 N4 C26 44.8(8)
N3 Zn1 N4 C26 -108.6(7)
N1 Zn1 N4 C26 -27.4(7)
O3 Zn1 N4 C25 23.0(7)
N2 Zn1 N4 C25 -81.5(8)
N3 Zn1 N4 C25 125.0(7)
N1 Zn1 N4 C25 -153.7(7)
O6 Zn2 N5 C45 -136(2)
N6 Zn2 N5 C45 115.4(8)
N8 Zn2 N5 C45 -127.2(7)
N7 Zn2 N5 C45 -19.2(7)
O6 Zn2 N5 C54 -15(3)
N6 Zn2 N5 C54 -123.4(7)
N8 Zn2 N5 C54 -6.0(7)
N7 Zn2 N5 C54 102.0(7)
O6 Zn2 N5 C36 103(3)
N6 Zn2 N5 C36 -5.6(8)
N8 Zn2 N5 C36 111.8(8)
N7 Zn2 N5 C36 -140.2(8)
O6 Zn2 N6 C35 164.4(7)
N8 Zn2 N6 C35 -99.4(8)
N7 Zn2 N6 C35 48.3(9)
N5 Zn2 N6 C35 -22.5(8)
O6 Zn2 N6 C34 -62.1(8)
N8 Zn2 N6 C34 34.1(9)
N7 Zn2 N6 C34 -178.2(7)
N5 Zn2 N6 C34 111.0(8)
O6 Zn2 N7 C44 167.3(7)
N6 Zn2 N7 C44 -76.2(8)
N8 Zn2 N7 C44 73.5(7)
N5 Zn2 N7 C44 -6.2(7)
O6 Zn2 N7 C43 -63.4(7)
N6 Zn2 N7 C43 53.0(9)
N8 Zn2 N7 C43 -157.3(7)
N5 Zn2 N7 C43 123.1(8)
O6 Zn2 N8 C52 28.7(7)
N6 Zn2 N8 C52 -74.4(8)
N7 Zn2 N8 C52 130.2(7)
N5 Zn2 N8 C52 -150.2(8)
O6 Zn2 N8 C53 156.5(7)
N6 Zn2 N8 C53 53.4(8)
N7 Zn2 N8 C53 -101.9(7)
N5 Zn2 N8 C53 -22.4(7)
Dy1 O1 C1 C2 -80(2)
Dy1 O1 C1 C6 100.8(19)
O1 C1 C2 C3 179.7(11)
C6 C1 C2 C3 -1.1(17)
C1 C2 C3 C4 0.5(19)
C2 C3 C4 C5 0.1(19)
C2 C3 C4 Br1 -179.3(9)
C3 C4 C5 C6 0(2)
Br1 C4 C5 C6 179.3(9)
C4 C5 C6 C1 -0.5(18)
C4 C5 C6 C7 -176.1(12)
O1 C1 C6 C5 -179.6(10)
C2 C1 C6 C5 1.1(16)
O1 C1 C6 C7 -3.7(15)
C2 C1 C6 C7 177.0(10)
C8 N2 C7 C6 -83.4(11)
Zn1 N2 C7 C6 145.9(8)
C5 C6 C7 N2 107.7(13)
C1 C6 C7 N2 -68.0(13)
C7 N2 C8 C9 -86.2(10)
Zn1 N2 C8 C9 48.7(10)
C27 N1 C9 C8 147.7(10)
C18 N1 C9 C8 -80.7(12)
Zn1 N1 C9 C8 30.7(11)
N2 C8 C9 N1 -53.1(12)
Dy1 O2 C10 C11 -96(3)
Dy1 O2 C10 C15 87(4)
O2 C10 C11 C12 -177.0(10)
C15 C10 C11 C12 -0.7(17)
C10 C11 C12 C13 1.2(18)
C11 C12 C13 C14 -1.7(19)
C11 C12 C13 Br2 -178.5(9)
C12 C13 C14 C15 2(2)
Br2 C13 C14 C15 178.4(9)
C13 C14 C15 C10 -1.2(19)
C13 C14 C15 C16 -179.4(11)
O2 C10 C15 C14 176.8(11)
C11 C10 C15 C14 0.6(16)
O2 C10 C15 C16 -4.9(16)
C11 C10 C15 C16 178.9(10)
C17 N3 C16 C15 68.6(13)
Zn1 N3 C16 C15 -59.8(12)
C14 C15 C16 N3 -96.0(14)
C10 C15 C16 N3 85.8(13)
C16 N3 C17 C18 -97.3(12)
Zn1 N3 C17 C18 35.9(11)
C27 N1 C18 C17 -75.0(13)
C9 N1 C18 C17 154.8(10)
Zn1 N1 C18 C17 40.2(11)
N3 C17 C18 N1 -54.6(13)
Zn1 O3 C19 C20 130.2(9)
Dy1 O3 C19 C20 -28.2(14)
Zn1 O3 C19 C24 -57.4(11)
Dy1 O3 C19 C24 144.2(8)
O3 C19 C20 C21 176.4(9)
C24 C19 C20 C21 3.9(16)
C19 C20 C21 C22 0.1(17)
C20 C21 C22 C23 -2.8(18)
C20 C21 C22 Br3 179.6(8)
C21 C22 C23 C24 1.1(18)
Br3 C22 C23 C24 178.8(8)
C22 C23 C24 C19 3.0(16)
C22 C23 C24 C25 174.0(10)
O3 C19 C24 C23 -178.0(9)
C20 C19 C24 C23 -5.3(15)
O3 C19 C24 C25 10.6(15)
C20 C19 C24 C25 -176.7(10)
C26 N4 C25 C24 169.8(9)
Zn1 N4 C25 C24 -67.9(9)
C23 C24 C25 N4 -110.4(11)
C19 C24 C25 N4 60.5(12)
C25 N4 C26 C27 175.3(9)
Zn1 N4 C26 C27 52.1(10)
C9 N1 C27 C26 -87.1(12)
C18 N1 C27 C26 142.1(10)
Zn1 N1 C27 C26 29.9(11)
N4 C26 C27 N1 -55.6(12)
Dy1 O4 C28 C29 -69(3)
Dy1 O4 C28 C33 110(3)
O4 C28 C29 C30 -177.1(11)
C33 C28 C29 C30 4.5(18)
C28 C29 C30 C31 -4(2)
C29 C30 C31 C32 1.3(18)
C29 C30 C31 Br4 178.0(9)
C30 C31 C32 C33 0.4(18)
Br4 C31 C32 C33 -176.5(8)
C31 C32 C33 C28 0.4(17)
C31 C32 C33 C34 -174.6(11)
O4 C28 C33 C32 178.8(10)
C29 C28 C33 C32 -2.8(16)
O4 C28 C33 C34 -5.7(15)
C29 C28 C33 C34 172.7(11)
C32 C33 C34 N6 112.2(12)
C28 C33 C34 N6 -62.9(13)
C35 N6 C34 C33 -81.9(12)
Zn2 N6 C34 C33 146.5(8)
C34 N6 C35 C36 -87.9(12)
Zn2 N6 C35 C36 48.5(12)
N6 C35 C36 N5 -54.4(14)
C45 N5 C36 C35 -83.3(12)
C54 N5 C36 C35 146.7(10)
Zn2 N5 C36 C35 32.6(12)
Dy1 O5 C37 C38 -80(3)
Dy1 O5 C37 C42 100(3)
O5 C37 C38 C39 -178.2(11)
C42 C37 C38 C39 1.6(18)
C37 C38 C39 C40 -1.5(18)
C38 C39 C40 C41 2.2(18)
C38 C39 C40 Br5 -178.9(9)
C39 C40 C41 C42 -3.2(18)
Br5 C40 C41 C42 177.9(9)
C40 C41 C42 C37 3.4(18)
C40 C41 C42 C43 -175.0(10)
O5 C37 C42 C41 177.2(11)
C38 C37 C42 C41 -2.5(17)
O5 C37 C42 C43 -4.3(17)
C38 C37 C42 C43 175.9(11)
C41 C42 C43 N7 -98.3(13)
C37 C42 C43 N7 83.3(13)
C44 N7 C43 C42 68.6(12)
Zn2 N7 C43 C42 -59.7(11)
C43 N7 C44 C45 -101.2(11)
Zn2 N7 C44 C45 30.3(11)
C54 N5 C45 C44 -74.7(12)
C36 N5 C45 C44 157.0(9)
Zn2 N5 C45 C44 40.4(10)
N7 C44 C45 N5 -49.4(13)
Zn2 O6 C46 C51 -46.5(14)
Dy1 O6 C46 C51 135.5(10)
Zn2 O6 C46 C47 134.6(8)
Dy1 O6 C46 C47 -43.4(12)
O6 C46 C47 C48 173.0(9)
C51 C46 C47 C48 -6.0(16)
C46 C47 C48 C49 -0.7(16)
C47 C48 C49 C50 6.6(17)
C47 C48 C49 Br6 -171.4(8)
C48 C49 C50 C51 -5.7(18)
Br6 C49 C50 C51 172.4(9)
C49 C50 C51 C46 -1.6(18)
C49 C50 C51 C52 176.8(10)
O6 C46 C51 C50 -171.8(10)
C47 C46 C51 C50 7.1(16)
O6 C46 C51 C52 9.7(17)
C47 C46 C51 C52 -171.4(9)
C53 N8 C52 C51 169.0(9)
Zn2 N8 C52 C51 -67.0(10)
C50 C51 C52 N8 -126.1(11)
C46 C51 C52 N8 52.4(14)
C52 N8 C53 C54 176.0(10)
Zn2 N8 C53 C54 48.2(11)
C45 N5 C54 C53 148.8(10)
C36 N5 C54 C53 -81.7(12)
Zn2 N5 C54 C53 33.4(10)
N8 C53 C54 N5 -56.3(13)
